data_1501888
loop_
_publ_author_name
'Van Rossom, Wim'
'Robeyns, Koen'
'Ovaere, Magriet'
'Van Meervelt, Luc'
'Dehaen, Wim'
'Maes, Wouter'

_publ_section_title
;
 Odd-numbered oxacalix[n]arenes (n = 5, 7): synthesis and solid-state
 structures.
;
_journal_issue 1
_journal_name_full 'Organic letters'
_journal_page_first 126
_journal_page_last 129
_journal_paper_doi 10.1021/ol1026969
_journal_volume 13
_journal_year 2011
_chemical_formula_moiety 'C58 H44 N8 O10 S4'
_chemical_formula_sum 'C58 H44 N8 O10 S4'
_chemical_formula_weight 1141.25
_chemical_name_systematic
; 
 ? 
;
_space_group_IT_number 15
_symmetry_cell_setting monoclinic
_symmetry_space_group_name_Hall '-C 2yc'
_symmetry_space_group_name_H-M 'C 1 2/c 1'
_atom_sites_solution_hydrogens geom
_atom_sites_solution_primary direct
_atom_sites_solution_secondary difmap
_audit_creation_method SHELXL-97
_cell_angle_alpha 90.00
_cell_angle_beta 92.897(3)
_cell_angle_gamma 90.00
_cell_formula_units_Z 4
_cell_length_a 23.242(2)
_cell_length_b 7.8358(7)
_cell_length_c 30.029(3)
_cell_measurement_reflns_used 1522
_cell_measurement_temperature 100(2)
_cell_measurement_theta_max 70.44
_cell_measurement_theta_min 32.87
_cell_volume 5461.9(9)
_computing_cell_refinement 'Bruker SAINT (SAINT, 1997)'
_computing_data_collection 'Bruker SMART (SMART, 1997)'
_computing_data_reduction 'Bruker SAINT (SAINT, 1997)'
_computing_molecular_graphics 'PLUTON (Spek, 1998)'
_computing_publication_material 'PLATON (Spek, 1998)'
_computing_structure_refinement 'SHELXL-97 (Sheldrick, 1997)'
_computing_structure_solution 'SHELXS-97 (Sheldrick, 1990)'
_diffrn_ambient_temperature 100(2)
_diffrn_measured_fraction_theta_full 0.992
_diffrn_measured_fraction_theta_max 0.975
_diffrn_measurement_device_type 'SMART 6000'
_diffrn_measurement_method 'omega and phi scan'
_diffrn_radiation_monochromator 'crossed Goebel mirrors'
_diffrn_radiation_source 'fine-focus sealed tube'
_diffrn_radiation_type CuK\a
_diffrn_radiation_wavelength 1.54178
_diffrn_reflns_av_R_equivalents 0.0997
_diffrn_reflns_av_sigmaI/netI 0.0784
_diffrn_reflns_limit_h_max 28
_diffrn_reflns_limit_h_min -28
_diffrn_reflns_limit_k_max 9
_diffrn_reflns_limit_k_min 0
_diffrn_reflns_limit_l_max 36
_diffrn_reflns_limit_l_min 0
_diffrn_reflns_number 5113
_diffrn_reflns_theta_full 67.70
_diffrn_reflns_theta_max 70.68
_diffrn_reflns_theta_min 2.95
_exptl_absorpt_coefficient_mu 2.164
_exptl_absorpt_correction_T_max 0.897
_exptl_absorpt_correction_T_min 0.655
_exptl_absorpt_correction_type multi-scan
_exptl_absorpt_process_details 'Bruker SADABS (SADABS, 1997)'
_exptl_crystal_colour translucent
_exptl_crystal_density_diffrn 1.388
_exptl_crystal_density_method 'not measured'
_exptl_crystal_description rod
_exptl_crystal_F_000 2368
_exptl_crystal_size_max 0.3
_exptl_crystal_size_mid 0.1
_exptl_crystal_size_min 0.05
_platon_squeeze_details
;
;
_refine_diff_density_max 0.539
_refine_diff_density_min -0.298
_refine_diff_density_rms 0.082
_refine_ls_extinction_method none
_refine_ls_goodness_of_fit_ref 1.047
_refine_ls_hydrogen_treatment constr
_refine_ls_matrix_type full
_refine_ls_number_parameters 364
_refine_ls_number_reflns 5113
_refine_ls_number_restraints 0
_refine_ls_restrained_S_all 1.047
_refine_ls_R_factor_all 0.0998
_refine_ls_R_factor_gt 0.0674
_refine_ls_shift/su_max 0.001
_refine_ls_shift/su_mean 0.000
_refine_ls_structure_factor_coef Fsqd
_refine_ls_weighting_details 'calc w=1/[\s^2^(Fo^2^)+(0.0910P)^2^+0.0000P] where P=(Fo^2^+2Fc^2^)/3'
_refine_ls_weighting_scheme calc
_refine_ls_wR_factor_gt 0.1592
_refine_ls_wR_factor_ref 0.1712
_reflns_number_gt 3410
_reflns_number_total 5113
_reflns_threshold_expression >2sigma(I)
_cod_data_source_file ol1026969_si_002.cif
_cod_data_source_block wim119
_cod_original_cell_volume 5461.8(9)
_cod_original_sg_symbol_H-M 'C 2/c'
_cod_database_code 1501888

loop_
_symmetry_equiv_pos_as_xyz
'x, y, z'
'-x, y, -z+1/2'
'x+1/2, y+1/2, z'
'-x+1/2, y+1/2, -z+1/2'
'-x, -y, -z'
'x, -y, z-1/2'
'-x+1/2, -y+1/2, -z'
'x+1/2, -y+1/2, z-1/2'

loop_
_atom_site_label
_atom_site_type_symbol
_atom_site_fract_x
_atom_site_fract_y
_atom_site_fract_z
_atom_site_U_iso_or_equiv
_atom_site_adp_type
_atom_site_occupancy
_atom_site_symmetry_multiplicity
_atom_site_calc_flag
_atom_site_refinement_flags
O1 O 0.21478(8) 0.9135(3) 0.73905(7) 0.0324(6) Uani 1 1 d .
C2 C 0.19218(12) 0.8750(4) 0.69644(10) 0.0239(7) Uani 1 1 d .
C3 C 0.14035(13) 0.9520(5) 0.68384(11) 0.0301(8) Uani 1 1 d .
H3 H 0.1231 1.0309 0.7031 0.036 Uiso 1 1 calc R
C4 C 0.11393(14) 0.9127(5) 0.64278(12) 0.0365(9) Uani 1 1 d .
H4 H 0.0785 0.9659 0.6338 0.044 Uiso 1 1 calc R
C5 C 0.13864(14) 0.7967(5) 0.61473(11) 0.0355(9) Uani 1 1 d .
H5 H 0.1206 0.7704 0.5865 0.043 Uiso 1 1 calc R
C6 C 0.18974(13) 0.7201(4) 0.62853(10) 0.0273(7) Uani 1 1 d .
C7 C 0.21754(12) 0.7573(4) 0.66915(10) 0.0257(7) Uani 1 1 d .
H7 H 0.2530 0.7039 0.6781 0.031 Uiso 1 1 calc R
O8 O 0.20999(9) 0.5848(3) 0.60236(7) 0.0302(5) Uani 1 1 d .
C9 C 0.25043(12) 0.6181(4) 0.57224(10) 0.0233(7) Uani 1 1 d .
C10 C 0.26034(12) 0.4873(4) 0.54225(10) 0.0252(7) Uani 1 1 d .
H10 H 0.2391 0.3837 0.5415 0.030 Uiso 1 1 calc R
C11 C 0.30341(12) 0.5202(4) 0.51375(10) 0.0259(7) Uani 1 1 d .
N12 N 0.33346(11) 0.6663(4) 0.51317(8) 0.0263(6) Uani 1 1 d .
C13 C 0.31959(12) 0.7809(4) 0.54429(9) 0.0236(7) Uani 1 1 d .
N14 N 0.27936(10) 0.7632(3) 0.57428(8) 0.0237(6) Uani 1 1 d .
S15 S 0.35969(3) 0.96784(11) 0.54272(3) 0.02900(19) Uani 1 1 d .
C16 C 0.32782(14) 1.0894(4) 0.58571(11) 0.0316(8) Uani 1 1 d .
H16A H 0.2860 1.0946 0.5798 0.047 Uiso 1 1 calc R
H16B H 0.3437 1.2052 0.5862 0.047 Uiso 1 1 calc R
H16C H 0.3364 1.0347 0.6146 0.047 Uiso 1 1 calc R
O17 O 0.31444(8) 0.4004(3) 0.48207(7) 0.0289(5) Uani 1 1 d .
C18 C 0.37094(12) 0.3448(4) 0.47875(10) 0.0224(7) Uani 1 1 d .
C19 C 0.38193(12) 0.2568(4) 0.43992(10) 0.0247(7) Uani 1 1 d .
H19 H 0.3533 0.2452 0.4164 0.030 Uiso 1 1 calc R
C20 C 0.43577(13) 0.1872(4) 0.43682(10) 0.0245(7) Uani 1 1 d .
C21 C 0.47843(13) 0.1995(4) 0.47086(10) 0.0267(7) Uani 1 1 d .
H21 H 0.5149 0.1473 0.4678 0.032 Uiso 1 1 calc R
C22 C 0.46704(13) 0.2886(4) 0.50908(10) 0.0246(7) Uani 1 1 d .
C23 C 0.41271(12) 0.3619(4) 0.51327(10) 0.0226(7) Uani 1 1 d .
H23 H 0.4044 0.4230 0.5395 0.027 Uiso 1 1 calc R
C24 C 0.51302(13) 0.3072(5) 0.54609(10) 0.0312(8) Uani 1 1 d .
H24A H 0.5104 0.2118 0.5670 0.047 Uiso 1 1 calc R
H24B H 0.5075 0.4150 0.5619 0.047 Uiso 1 1 calc R
H24C H 0.5511 0.3067 0.5334 0.047 Uiso 1 1 calc R
O25 O 0.44645(9) 0.0910(3) 0.39844(7) 0.0274(5) Uani 1 1 d .
C26 C 0.49399(12) 0.1357(4) 0.37601(9) 0.0228(7) Uani 1 1 d .
C27 C 0.51877(12) 0.0088(4) 0.35076(10) 0.0241(7) Uani 1 1 d .
H27 H 0.5046 -0.1048 0.3491 0.029 Uiso 1 1 calc R
C28 C 0.56590(12) 0.0633(4) 0.32838(9) 0.0219(7) Uani 1 1 d .
N29 N 0.58767(10) 0.2208(3) 0.33081(8) 0.0216(6) Uani 1 1 d .
C30 C 0.55881(12) 0.3290(4) 0.35565(9) 0.0211(7) Uani 1 1 d .
N31 N 0.51210(11) 0.2949(4) 0.37875(8) 0.0252(6) Uani 1 1 d .
S32 S 0.58060(3) 0.54273(11) 0.35911(3) 0.02681(18) Uani 1 1 d .
C33 C 0.64150(14) 0.5443(5) 0.32412(12) 0.0329(8) Uani 1 1 d .
H33A H 0.6733 0.4800 0.3387 0.049 Uiso 1 1 calc R
H33B H 0.6537 0.6623 0.3193 0.049 Uiso 1 1 calc R
H33C H 0.6305 0.4914 0.2954 0.049 Uiso 1 1 calc R
O34 O 0.59262(9) -0.0545(3) 0.30309(7) 0.0259(5) Uani 1 1 d .
C35 C 0.63112(13) 0.0109(4) 0.27182(10) 0.0266(7) Uani 1 1 d .
C36 C 0.60927(13) 0.0552(5) 0.22980(10) 0.0288(8) Uani 1 1 d .
H36 H 0.5692 0.0468 0.2222 0.035 Uiso 1 1 calc R
C37 C 0.64664(14) 0.1115(5) 0.19934(11) 0.0349(9) Uani 1 1 d .
H37 H 0.6325 0.1401 0.1701 0.042 Uiso 1 1 calc R
C38 C 0.70546(14) 0.1274(5) 0.21065(10) 0.0299(8) Uani 1 1 d .
H38 H 0.7311 0.1706 0.1897 0.036 Uiso 1 1 calc R
C39 C 0.72573(13) 0.0793(4) 0.25286(10) 0.0270(7) Uani 1 1 d .
C40 C 0.68908(12) 0.0182(4) 0.28394(10) 0.0255(7) Uani 1 1 d .
H40 H 0.7033 -0.0177 0.3127 0.031 Uiso 1 1 calc R

loop_
_atom_site_aniso_label
_atom_site_aniso_U_11
_atom_site_aniso_U_22
_atom_site_aniso_U_33
_atom_site_aniso_U_23
_atom_site_aniso_U_13
_atom_site_aniso_U_12
O1 0.0170(10) 0.0469(16) 0.0338(11) -0.0082(11) 0.0046(8) 0.0021(10)
C2 0.0195(14) 0.0215(17) 0.0308(15) -0.0018(13) 0.0020(11) 0.0001(12)
C3 0.0238(15) 0.0287(19) 0.0380(16) -0.0037(15) 0.0053(13) 0.0042(13)
C4 0.0250(16) 0.033(2) 0.0507(19) -0.0016(17) -0.0036(14) 0.0089(14)
C5 0.0247(16) 0.040(2) 0.0406(17) -0.0039(17) -0.0078(13) -0.0039(15)
C6 0.0257(15) 0.0229(18) 0.0339(15) -0.0024(14) 0.0075(12) -0.0043(13)
C7 0.0151(13) 0.0292(18) 0.0330(15) 0.0020(14) 0.0026(11) -0.0008(12)
O8 0.0281(11) 0.0245(13) 0.0391(11) -0.0067(10) 0.0117(9) -0.0076(9)
C9 0.0147(13) 0.0244(17) 0.0308(14) -0.0014(13) 0.0011(11) 0.0003(12)
C10 0.0197(14) 0.0215(17) 0.0340(15) -0.0023(14) -0.0016(12) -0.0028(12)
C11 0.0150(13) 0.0312(19) 0.0312(14) -0.0035(14) -0.0019(11) -0.0026(12)
N12 0.0222(12) 0.0215(14) 0.0352(13) -0.0040(12) 0.0021(10) -0.0010(11)
C13 0.0174(14) 0.0243(17) 0.0286(14) 0.0006(13) -0.0031(11) -0.0010(12)
N14 0.0157(11) 0.0222(14) 0.0330(13) -0.0020(11) 0.0005(10) -0.0016(10)
S15 0.0257(4) 0.0253(4) 0.0362(4) -0.0014(4) 0.0036(3) -0.0089(3)
C16 0.0345(17) 0.0181(17) 0.0424(17) -0.0028(15) 0.0027(14) -0.0045(13)
O17 0.0175(10) 0.0306(13) 0.0387(11) -0.0136(10) 0.0016(8) -0.0017(9)
C18 0.0179(14) 0.0157(15) 0.0336(15) -0.0003(13) 0.0025(11) -0.0028(11)
C19 0.0224(14) 0.0211(17) 0.0308(14) 0.0019(13) 0.0025(12) -0.0021(12)
C20 0.0268(15) 0.0187(16) 0.0284(14) -0.0004(13) 0.0051(12) -0.0013(12)
C21 0.0215(15) 0.0242(17) 0.0345(15) 0.0051(14) 0.0033(12) -0.0005(12)
C22 0.0236(15) 0.0211(16) 0.0290(14) 0.0019(13) 0.0005(11) -0.0015(12)
C23 0.0212(14) 0.0168(16) 0.0304(14) -0.0016(13) 0.0070(11) -0.0007(12)
C24 0.0267(16) 0.035(2) 0.0315(15) -0.0001(15) -0.0012(12) 0.0031(14)
O25 0.0239(10) 0.0275(13) 0.0316(10) -0.0055(10) 0.0087(8) -0.0027(9)
C26 0.0161(13) 0.0270(18) 0.0253(13) -0.0003(13) 0.0017(11) -0.0019(12)
C27 0.0249(15) 0.0164(16) 0.0308(15) 0.0010(13) 0.0004(12) 0.0012(12)
C28 0.0154(13) 0.0229(17) 0.0273(14) 0.0012(13) -0.0003(11) 0.0059(11)
N29 0.0196(12) 0.0186(14) 0.0262(12) -0.0002(11) -0.0031(9) 0.0007(10)
C30 0.0165(13) 0.0221(16) 0.0249(13) -0.0008(13) 0.0014(11) -0.0006(11)
N31 0.0254(13) 0.0204(14) 0.0300(12) -0.0001(11) 0.0038(10) -0.0031(10)
S32 0.0261(4) 0.0193(4) 0.0357(4) -0.0028(3) 0.0082(3) -0.0017(3)
C33 0.0270(15) 0.0221(17) 0.0511(19) 0.0056(16) 0.0156(14) -0.0018(14)
O34 0.0223(10) 0.0195(12) 0.0364(11) -0.0049(10) 0.0074(8) -0.0002(9)
C35 0.0226(15) 0.0222(17) 0.0354(16) -0.0073(14) 0.0055(12) 0.0020(12)
C36 0.0239(15) 0.0293(19) 0.0327(15) -0.0062(14) -0.0026(12) 0.0017(13)
C37 0.0379(18) 0.037(2) 0.0293(15) -0.0020(15) -0.0059(13) 0.0083(16)
C38 0.0350(17) 0.0276(19) 0.0275(14) -0.0028(14) 0.0056(12) -0.0001(14)
C39 0.0229(15) 0.0240(18) 0.0341(15) -0.0052(14) 0.0027(12) 0.0018(12)
C40 0.0221(15) 0.0257(18) 0.0287(14) -0.0023(14) -0.0001(12) -0.0014(13)

loop_
_atom_type_symbol
_atom_type_description
_atom_type_scat_dispersion_real
_atom_type_scat_dispersion_imag
_atom_type_scat_source
C C 0.0181 0.0091 'International Tables Vol C Tables 4.2.6.8 and 6.1.1.4'
H H 0.0000 0.0000 'International Tables Vol C Tables 4.2.6.8 and 6.1.1.4'
N N 0.0311 0.0180 'International Tables Vol C Tables 4.2.6.8 and 6.1.1.4'
O O 0.0492 0.0322 'International Tables Vol C Tables 4.2.6.8 and 6.1.1.4'
S S 0.3331 0.5567 'International Tables Vol C Tables 4.2.6.8 and 6.1.1.4'

loop_
_geom_angle_atom_site_label_1
_geom_angle_atom_site_label_2
_geom_angle_atom_site_label_3
_geom_angle
_geom_angle_site_symmetry_3
C2 O1 C39 119.6(2) 5_666
C3 C2 C7 121.3(3) .
C3 C2 O1 116.1(3) .
C7 C2 O1 122.4(3) .
C2 C3 C4 119.2(3) .
C2 C3 H3 120.4 .
C4 C3 H3 120.4 .
C5 C4 C3 120.6(3) .
C5 C4 H4 119.7 .
C3 C4 H4 119.7 .
C6 C5 C4 118.8(3) .
C6 C5 H5 120.6 .
C4 C5 H5 120.6 .
C5 C6 C7 122.1(3) .
C5 C6 O8 117.8(3) .
C7 C6 O8 119.6(3) .
C6 C7 C2 117.9(3) .
C6 C7 H7 121.0 .
C2 C7 H7 121.0 .
C9 O8 C6 119.1(3) .
N14 C9 O8 120.0(3) .
N14 C9 C10 124.3(3) .
O8 C9 C10 115.5(3) .
C11 C10 C9 114.5(3) .
C11 C10 H10 122.8 .
C9 C10 H10 122.8 .
N12 C11 O17 117.4(3) .
N12 C11 C10 124.4(3) .
O17 C11 C10 118.1(3) .
C11 N12 C13 114.6(3) .
N14 C13 N12 126.7(3) .
N14 C13 S15 120.0(2) .
N12 C13 S15 113.3(2) .
C9 N14 C13 115.5(3) .
C13 S15 C16 100.74(15) .
S15 C16 H16A 109.5 .
S15 C16 H16B 109.5 .
H16A C16 H16B 109.5 .
S15 C16 H16C 109.5 .
H16A C16 H16C 109.5 .
H16B C16 H16C 109.5 .
C11 O17 C18 118.3(2) .
C19 C18 C23 121.5(3) .
C19 C18 O17 115.4(2) .
C23 C18 O17 122.8(3) .
C20 C19 C18 117.5(3) .
C20 C19 H19 121.3 .
C18 C19 H19 121.3 .
C19 C20 C21 122.8(3) .
C19 C20 O25 117.8(3) .
C21 C20 O25 119.3(3) .
C22 C21 C20 119.1(3) .
C22 C21 H21 120.4 .
C20 C21 H21 120.4 .
C21 C22 C23 119.6(3) .
C21 C22 C24 120.2(3) .
C23 C22 C24 120.2(3) .
C18 C23 C22 119.5(3) .
C18 C23 H23 120.2 .
C22 C23 H23 120.2 .
C22 C24 H24A 109.5 .
C22 C24 H24B 109.5 .
H24A C24 H24B 109.5 .
C22 C24 H24C 109.5 .
H24A C24 H24C 109.5 .
H24B C24 H24C 109.5 .
C26 O25 C20 116.5(2) .
N31 C26 O25 118.3(3) .
N31 C26 C27 124.8(3) .
O25 C26 C27 116.9(3) .
C28 C27 C26 113.8(3) .
C28 C27 H27 123.1 .
C26 C27 H27 123.1 .
N29 C28 O34 118.3(3) .
N29 C28 C27 124.6(3) .
O34 C28 C27 117.1(3) .
C30 N29 C28 114.8(3) .
N29 C30 N31 127.2(3) .
N29 C30 S32 119.3(2) .
N31 C30 S32 113.5(2) .
C26 N31 C30 114.8(3) .
C30 S32 C33 101.82(15) .
S32 C33 H33A 109.5 .
S32 C33 H33B 109.5 .
H33A C33 H33B 109.5 .
S32 C33 H33C 109.5 .
H33A C33 H33C 109.5 .
H33B C33 H33C 109.5 .
C28 O34 C35 116.2(2) .
C40 C35 C36 122.7(3) .
C40 C35 O34 118.6(3) .
C36 C35 O34 118.6(3) .
C37 C36 C35 118.4(3) .
C37 C36 H36 120.8 .
C35 C36 H36 120.8 .
C36 C37 C38 120.9(3) .
C36 C37 H37 119.6 .
C38 C37 H37 119.6 .
C39 C38 C37 118.9(3) .
C39 C38 H38 120.6 .
C37 C38 H38 120.6 .
C40 C39 C38 121.4(3) .
C40 C39 O1 122.5(3) 5_666
C38 C39 O1 116.0(3) 5_666
C35 C40 C39 117.6(3) .
C35 C40 H40 121.2 .
C39 C40 H40 121.2 .

loop_
_geom_bond_atom_site_label_1
_geom_bond_atom_site_label_2
_geom_bond_distance
_geom_bond_site_symmetry_2
O1 C2 1.392(4) .
O1 C39 1.393(4) 5_666
C2 C3 1.383(4) .
C2 C7 1.385(4) .
C3 C4 1.384(5) .
C3 H3 0.9500 .
C4 C5 1.384(5) .
C4 H4 0.9500 .
C5 C6 1.376(5) .
C5 H5 0.9500 .
C6 C7 1.382(4) .
C6 O8 1.414(4) .
C7 H7 0.9500 .
O8 C9 1.362(4) .
C9 N14 1.321(4) .
C9 C10 1.391(4) .
C10 C11 1.374(4) .
C10 H10 0.9500 .
C11 N12 1.341(4) .
C11 O17 1.370(4) .
N12 C13 1.347(4) .
C13 N14 1.338(4) .
C13 S15 1.738(3) .
S15 C16 1.794(3) .
C16 H16A 0.9800 .
C16 H16B 0.9800 .
C16 H16C 0.9800 .
O17 C18 1.392(3) .
C18 C19 1.390(4) .
C18 C23 1.390(4) .
C19 C20 1.372(4) .
C19 H19 0.9500 .
C20 C21 1.391(4) .
C20 O25 1.409(4) .
C21 C22 1.380(4) .
C21 H21 0.9500 .
C22 C23 1.399(4) .
C22 C24 1.509(4) .
C23 H23 0.9500 .
C24 H24A 0.9800 .
C24 H24B 0.9800 .
C24 H24C 0.9800 .
O25 C26 1.368(3) .
C26 N31 1.318(4) .
C26 C27 1.392(4) .
C27 C28 1.381(4) .
C27 H27 0.9500 .
C28 N29 1.334(4) .
C28 O34 1.365(4) .
N29 C30 1.333(4) .
C30 N31 1.344(4) .
C30 S32 1.751(3) .
S32 C33 1.805(3) .
C33 H33A 0.9800 .
C33 H33B 0.9800 .
C33 H33C 0.9800 .
O34 C35 1.425(4) .
C35 C40 1.379(4) .
C35 C36 1.380(4) .
C36 C37 1.366(5) .
C36 H36 0.9500 .
C37 C38 1.398(5) .
C37 H37 0.9500 .
C38 C39 1.382(4) .
C38 H38 0.9500 .
C39 C40 1.381(4) .
C39 O1 1.393(4) 5_666
C40 H40 0.9500 .

loop_
_platon_squeeze_void_nr
_platon_squeeze_void_average_x
_platon_squeeze_void_average_y
_platon_squeeze_void_average_z
_platon_squeeze_void_volume
_platon_squeeze_void_count_electrons
_platon_squeeze_void_content
1 0.000 0.058 0.250 79 25 ' '
2 0.000 -0.058 0.750 79 25 ' '
3 0.500 0.442 0.750 79 25 ' '
4 0.500 0.558 0.250 79 25 ' '
